data_4108815
loop_
_publ_author_name
'Yasuhiro Ohki'
'Tsubasa Hatanaka'
'Kazuyuki Tatsumi'

_publ_section_title
;
 C-H Bond Activation of Heteroarenes Mediated by a Half-Sandwich Iron
 Complex of N-Heterocyclic Carbene
;
_journal_name_full 'Journal of the American Chemical Society'
_journal_page_first 17174
_journal_page_last 17186
_journal_paper_doi 10.1021/ja8063028
_journal_volume 130
_journal_year 2008
_chemical_formula_moiety 'C32 H42 Fe N2 '
_chemical_formula_sum 'C32 H42 Fe N2'
_chemical_formula_weight 510.54
_space_group_IT_number 14
_symmetry_cell_setting monoclinic
_symmetry_Int_Tables_number 14
_symmetry_space_group_name_Hall '-P 2yn'
_symmetry_space_group_name_H-M 'P 1 21/n 1'
_cell_angle_alpha 90.0000
_cell_angle_beta 107.457(4)
_cell_angle_gamma 90.0000
_cell_formula_units_Z 4
_cell_length_a 12.562(3)
_cell_length_b 14.724(3)
_cell_length_c 15.912(3)
_cell_measurement_reflns_used 7023
_cell_measurement_temperature 173.1
_cell_measurement_theta_max 27.5
_cell_measurement_theta_min 3.0
_cell_volume 2807.6(10)
_computing_cell_refinement CrystalClear
_computing_data_collection CrystalClear
_computing_data_reduction CrystalStructure
_computing_publication_material 'CrystalStructure 3.8'
_computing_structure_refinement CRYSTALS
_computing_structure_solution SIR97
_diffrn_detector_area_resol_mean 7.31
_diffrn_measured_fraction_theta_full 0.969
_diffrn_measured_fraction_theta_max 0.969
_diffrn_measurement_device_type 'Rigaku Saturn'
_diffrn_measurement_method \w
_diffrn_radiation_type 'Mo K\a'
_diffrn_radiation_wavelength 0.71070
_diffrn_reflns_av_R_equivalents 0.032
_diffrn_reflns_limit_h_max 16
_diffrn_reflns_limit_h_min -15
_diffrn_reflns_limit_k_max 19
_diffrn_reflns_limit_k_min -19
_diffrn_reflns_limit_l_max 18
_diffrn_reflns_limit_l_min -19
_diffrn_reflns_number 22156
_diffrn_reflns_theta_full 27.48
_diffrn_reflns_theta_max 27.48
_exptl_absorpt_coefficient_mu 0.558
_exptl_absorpt_correction_T_max 0.946
_exptl_absorpt_correction_T_min 0.892
_exptl_absorpt_correction_type multi-scan
_exptl_absorpt_process_details 'Jacobson, R. (1998) Private communication'
_exptl_crystal_colour red
_exptl_crystal_density_diffrn 1.208
_exptl_crystal_description prism
_exptl_crystal_F_000 1096.00
_exptl_crystal_size_max 0.20
_exptl_crystal_size_mid 0.15
_exptl_crystal_size_min 0.10
_refine_diff_density_max 0.39
_refine_diff_density_min -0.52
_refine_ls_extinction_method none
_refine_ls_goodness_of_fit_ref 1.013
_refine_ls_hydrogen_treatment refall
_refine_ls_number_parameters 358
_refine_ls_number_reflns 6240
_refine_ls_R_factor_gt 0.0397
_refine_ls_shift/su_max 0.0000
_refine_ls_structure_factor_coef F
_refine_ls_weighting_details 'w = 1/[0.0018Fo^2^ + 1.0000\s(Fo^2^)]'
_refine_ls_weighting_scheme calc
_refine_ls_wR_factor_ref 0.0665
_reflns_number_gt 4900
_reflns_number_total 6240
_reflns_threshold_expression F^2^>2.0\s(F^2^)
_cod_data_source_file ja8063028_si_002_03.cif
_cod_data_source_block '__CpFe(NHC-MEs)Me'
_cod_original_cell_volume 2807.5(11)
_cod_original_formula_sum 'C32 H42 Fe N2 '
_cod_database_code 4108815

loop_
_symmetry_equiv_pos_site_id
_symmetry_equiv_pos_as_xyz
1 +X,+Y,+Z
2 1/2-X,1/2+Y,1/2-Z
3 -X,-Y,-Z
4 1/2+X,1/2-Y,1/2+Z

loop_
_atom_site_label
_atom_site_type_symbol
_atom_site_fract_x
_atom_site_fract_y
_atom_site_fract_z
_atom_site_U_iso_or_equiv
_atom_site_adp_type
_atom_site_occupancy
_atom_site_symmetry_multiplicity
_atom_site_calc_flag
_atom_site_refinement_flags
Fe(1) Fe 0.73370(2) 0.28777(2) 0.00131(2) 0.02234(8) Uani 1.00 1 d .
N(1) N 0.72650(14) 0.09315(12) 0.05544(12) 0.0276(4) Uani 1.00 1 d .
N(2) N 0.86094(15) 0.11756(12) 0.00104(12) 0.0291(4) Uani 1.00 1 d .
C(1) C 0.6945(2) 0.26415(17) -0.12879(14) 0.0372(6) Uani 1.00 1 d .
C(2) C 0.77837(17) 0.16268(14) 0.02573(13) 0.0247(4) Uani 1.00 1 d .
C(3) C 0.77446(19) 0.00939(15) 0.04931(16) 0.0381(6) Uani 1.00 1 d .
C(4) C 0.8577(2) 0.02486(16) 0.01523(17) 0.0395(6) Uani 1.00 1 d .
C(5) C 0.63821(17) 0.10160(14) 0.09590(14) 0.0275(5) Uani 1.00 1 d .
C(6) C 0.66526(18) 0.08616(15) 0.18683(15) 0.0323(5) Uani 1.00 1 d .
C(7) C 0.5796(2) 0.08784(17) 0.22508(15) 0.0381(6) Uani 1.00 1 d .
C(8) C 0.4696(2) 0.10505(16) 0.17597(15) 0.0360(6) Uani 1.00 1 d .
C(9) C 0.44687(18) 0.12076(15) 0.08689(15) 0.0325(5) Uani 1.00 1 d .
C(10) C 0.52932(17) 0.11812(14) 0.04454(14) 0.0275(5) Uani 1.00 1 d .
C(11) C 0.7836(2) 0.06858(19) 0.24266(16) 0.0434(6) Uani 1.00 1 d .
C(12) C 0.3771(2) 0.1068(2) 0.2184(2) 0.0626(10) Uani 1.00 1 d .
C(13) C 0.50034(19) 0.13317(17) -0.05294(14) 0.0361(6) Uani 1.00 1 d .
C(14) C 0.95057(18) 0.16143(14) -0.02158(14) 0.0290(5) Uani 1.00 1 d .
C(15) C 0.9580(2) 0.15772(17) -0.10725(15) 0.0378(6) Uani 1.00 1 d .
C(16) C 1.0496(2) 0.20139(19) -0.12342(18) 0.0451(7) Uani 1.00 1 d .
C(17) C 1.1312(2) 0.24458(19) -0.05747(18) 0.0441(7) Uani 1.00 1 d .
C(18) C 1.1239(2) 0.24325(18) 0.02672(16) 0.0389(6) Uani 1.00 1 d .
C(19) C 1.03507(18) 0.20147(15) 0.04686(15) 0.0311(5) Uani 1.00 1 d .
C(20) C 0.8749(2) 0.1060(2) -0.17932(18) 0.0577(8) Uani 1.00 1 d .
C(21) C 1.2294(2) 0.2924(2) -0.0740(2) 0.0713(11) Uani 1.00 1 d .
C(22) C 1.0325(2) 0.1969(2) 0.14040(15) 0.0431(6) Uani 1.00 1 d .
C(23) C 0.63072(18) 0.40247(14) -0.00182(14) 0.0286(5) Uani 1.00 1 d .
C(24) C 0.73622(19) 0.43184(15) -0.01131(14) 0.0309(5) Uani 1.00 1 d .
C(25) C 0.82069(19) 0.41196(14) 0.06773(14) 0.0298(5) Uani 1.00 1 d .
C(26) C 0.76955(18) 0.36779(14) 0.12546(13) 0.0270(5) Uani 1.00 1 d .
C(27) C 0.65211(18) 0.36485(14) 0.08351(13) 0.0271(5) Uani 1.00 1 d .
C(28) C 0.5190(2) 0.41385(19) -0.06975(16) 0.0434(6) Uani 1.00 1 d .
C(29) C 0.7512(2) 0.48298(18) -0.08910(17) 0.0476(7) Uani 1.00 1 d .
C(30) C 0.9424(2) 0.43405(19) 0.08646(17) 0.0426(6) Uani 1.00 1 d .
C(31) C 0.8254(2) 0.33835(17) 0.21876(14) 0.0399(6) Uani 1.00 1 d .
C(32) C 0.5672(2) 0.33536(17) 0.12713(17) 0.0405(6) Uani 1.00 1 d .
H(1) H 0.6380 0.3072 -0.1601 0.045 Uiso 1.00 1 c R
H(2) H 0.6660 0.2028 -0.1415 0.044 Uiso 1.00 1 c R
H(3) H 0.7606 0.2713 -0.1476 0.044 Uiso 1.00 1 c R
H(4) H 0.7517 -0.0491 0.0662 0.045 Uiso 1.00 1 c R
H(5) H 0.9072 -0.0203 0.0029 0.047 Uiso 1.00 1 c R
H(6) H 0.5966 0.0767 0.2878 0.045 Uiso 1.00 1 c R
H(7) H 0.3707 0.1342 0.0524 0.037 Uiso 1.00 1 c R
H(8) H 0.7848 0.0546 0.3025 0.049 Uiso 1.00 1 c R
H(9) H 0.8140 0.0178 0.2185 0.050 Uiso 1.00 1 c R
H(10) H 0.8283 0.1223 0.2427 0.050 Uiso 1.00 1 c R
H(11) H 0.3981 0.1471 0.2689 0.078 Uiso 1.00 1 c R
H(12) H 0.3655 0.0460 0.2375 0.078 Uiso 1.00 1 c R
H(13) H 0.3088 0.1284 0.1764 0.078 Uiso 1.00 1 c R
H(14) H 0.4202 0.1286 -0.0792 0.041 Uiso 1.00 1 c R
H(15) H 0.5252 0.1930 -0.0644 0.041 Uiso 1.00 1 c R
H(16) H 0.5370 0.0873 -0.0783 0.041 Uiso 1.00 1 c R
H(17) H 1.0554 0.2013 -0.1829 0.058 Uiso 1.00 1 c R
H(18) H 1.1822 0.2717 0.0736 0.046 Uiso 1.00 1 c R
H(19) H 0.9009 0.0442 -0.1813 0.068 Uiso 1.00 1 c R
H(20) H 0.8665 0.1354 -0.2355 0.068 Uiso 1.00 1 c R
H(21) H 0.8035 0.1050 -0.1675 0.068 Uiso 1.00 1 c R
H(22) H 1.2244 0.3569 -0.0634 0.090 Uiso 1.00 1 c R
H(23) H 1.2982 0.2685 -0.0345 0.089 Uiso 1.00 1 c R
H(24) H 1.2285 0.2829 -0.1346 0.089 Uiso 1.00 1 c R
H(25) H 1.0247 0.1340 0.1558 0.051 Uiso 1.00 1 c R
H(26) H 0.9695 0.2318 0.1462 0.050 Uiso 1.00 1 c R
H(27) H 1.1011 0.2216 0.1795 0.050 Uiso 1.00 1 c R
H(28) H 0.5010 0.4780 -0.0773 0.050 Uiso 1.00 1 c R
H(29) H 0.5210 0.3883 -0.1255 0.050 Uiso 1.00 1 c R
H(30) H 0.4627 0.3828 -0.0501 0.050 Uiso 1.00 1 c R
H(31) H 0.7372 0.5471 -0.0831 0.060 Uiso 1.00 1 c R
H(32) H 0.8271 0.4747 -0.0910 0.060 Uiso 1.00 1 c R
H(33) H 0.6994 0.4600 -0.1431 0.060 Uiso 1.00 1 c R
H(34) H 0.9514 0.4990 0.0813 0.052 Uiso 1.00 1 c R
H(35) H 0.9829 0.4146 0.1457 0.052 Uiso 1.00 1 c R
H(36) H 0.9715 0.4027 0.0444 0.052 Uiso 1.00 1 c R
H(37) H 0.8153 0.3848 0.2589 0.047 Uiso 1.00 1 c R
H(38) H 0.7923 0.2819 0.2301 0.047 Uiso 1.00 1 c R
H(39) H 0.9045 0.3293 0.2275 0.047 Uiso 1.00 1 c R
H(40) H 0.5583 0.3827 0.1668 0.053 Uiso 1.00 1 c R
H(41) H 0.5922 0.2800 0.1602 0.053 Uiso 1.00 1 c R
H(42) H 0.4963 0.3245 0.0827 0.053 Uiso 1.00 1 c R

loop_
_atom_site_aniso_label
_atom_site_aniso_U_11
_atom_site_aniso_U_22
_atom_site_aniso_U_33
_atom_site_aniso_U_12
_atom_site_aniso_U_13
_atom_site_aniso_U_23
Fe(1) 0.02599(17) 0.02222(17) 0.01858(17) 0.00290(11) 0.00635(12) 0.00086(10)
N(1) 0.0240(8) 0.0210(8) 0.0362(9) 0.0013(6) 0.0067(7) 0.0015(6)
N(2) 0.0282(9) 0.0254(8) 0.0339(9) 0.0038(7) 0.0095(7) -0.0029(6)
C(1) 0.0466(13) 0.0411(13) 0.0227(10) 0.0123(10) 0.0084(9) 0.0017(8)
C(2) 0.0252(9) 0.0259(9) 0.0214(8) 0.0036(7) 0.0046(7) 0.0006(7)
C(3) 0.0319(11) 0.0211(10) 0.0602(15) 0.0038(8) 0.0121(11) 0.0028(9)
C(4) 0.0326(11) 0.0245(11) 0.0609(15) 0.0051(8) 0.0135(11) -0.0063(9)
C(5) 0.0255(10) 0.0236(9) 0.0321(10) -0.0029(7) 0.0069(8) 0.0018(7)
C(6) 0.0294(10) 0.0283(10) 0.0344(11) -0.0037(8) 0.0021(9) 0.0061(8)
C(7) 0.0397(12) 0.0414(13) 0.0314(11) -0.0098(10) 0.0083(9) 0.0068(9)
C(8) 0.0335(11) 0.0358(12) 0.0397(12) -0.0064(9) 0.0123(10) 0.0026(9)
C(9) 0.0240(10) 0.0312(11) 0.0382(11) -0.0014(8) 0.0029(9) 0.0022(8)
C(10) 0.0258(10) 0.0235(9) 0.0310(10) -0.0027(7) 0.0050(8) -0.0000(7)
C(11) 0.0347(12) 0.0464(14) 0.0421(13) -0.0012(10) 0.0007(10) 0.0122(10)
C(12) 0.0490(16) 0.084(2) 0.0612(18) -0.0066(15) 0.0265(15) 0.0046(16)
C(13) 0.0291(11) 0.0417(13) 0.0322(11) 0.0008(9) 0.0013(9) 0.0012(9)
C(14) 0.0283(10) 0.0266(10) 0.0338(11) 0.0078(8) 0.0121(8) 0.0004(8)
C(15) 0.0386(12) 0.0427(13) 0.0321(11) 0.0136(10) 0.0105(9) -0.0009(9)
C(16) 0.0483(15) 0.0544(16) 0.0413(14) 0.0197(12) 0.0267(12) 0.0111(11)
C(17) 0.0373(13) 0.0425(14) 0.0577(15) 0.0106(11) 0.0220(12) 0.0118(11)
C(18) 0.0311(11) 0.0388(13) 0.0458(13) 0.0019(10) 0.0100(10) 0.0008(10)
C(19) 0.0266(10) 0.0318(11) 0.0348(11) 0.0061(8) 0.0092(9) 0.0003(8)
C(20) 0.0594(18) 0.071(2) 0.0385(14) 0.0142(15) 0.0087(12) -0.0209(13)
C(21) 0.058(2) 0.081(2) 0.084(2) 0.0116(17) 0.0348(18) 0.0236(18)
C(22) 0.0401(13) 0.0556(16) 0.0300(12) 0.0021(11) 0.0051(10) -0.0035(10)
C(23) 0.0318(10) 0.0230(10) 0.0306(10) 0.0069(8) 0.0086(8) 0.0017(7)
C(24) 0.0417(12) 0.0234(10) 0.0293(10) 0.0010(8) 0.0132(9) 0.0026(7)
C(25) 0.0338(11) 0.0256(10) 0.0317(11) -0.0039(8) 0.0125(9) -0.0053(8)
C(26) 0.0353(11) 0.0253(10) 0.0207(9) 0.0019(8) 0.0086(8) -0.0030(7)
C(27) 0.0339(11) 0.0226(9) 0.0275(10) 0.0025(8) 0.0135(8) -0.0004(7)
C(28) 0.0398(13) 0.0427(14) 0.0412(13) 0.0137(11) 0.0023(10) -0.0009(10)
C(29) 0.0693(18) 0.0372(13) 0.0427(13) -0.0010(12) 0.0266(13) 0.0114(10)
C(30) 0.0359(12) 0.0434(14) 0.0505(14) -0.0080(10) 0.0160(11) -0.0093(11)
C(31) 0.0534(15) 0.0393(13) 0.0241(10) 0.0052(11) 0.0075(10) -0.0019(9)
C(32) 0.0495(14) 0.0326(12) 0.0503(14) -0.0022(10) 0.0315(12) -0.0032(10)

loop_
_atom_type_symbol
_atom_type_description
_atom_type_scat_dispersion_real
_atom_type_scat_dispersion_imag
_atom_type_scat_source
H H 0.000 0.000
;
International Tables for Crystallography
(1992, Vol. C, Table 6.1.1.4)
;
N N 0.006 0.003
;
International Tables for Crystallography
(1992, Vol. C, Tables 4.2.6.8 and 6.1.1.4)
;
Fe Fe 0.346 0.844
;
International Tables for Crystallography
(1992, Vol. C, Tables 4.2.6.8 and 6.1.1.4)
;
C C 0.003 0.002
;
International Tables for Crystallography
(1992, Vol. C, Tables 4.2.6.8 and 6.1.1.4)
;

loop_
_geom_angle_atom_site_label_1
_geom_angle_atom_site_label_2
_geom_angle_atom_site_label_3
_geom_angle
_geom_angle_publ_flag
C(1) Fe(1) C(2) 90.51(9) yes
C(1) Fe(1) C(23) 98.88(9) yes
C(1) Fe(1) C(24) 94.66(9) yes
C(1) Fe(1) C(25) 124.38(9) yes
C(1) Fe(1) C(26) 158.02(8) yes
C(1) Fe(1) C(27) 133.38(9) yes
C(2) Fe(1) C(23) 154.64(9) yes
C(2) Fe(1) C(24) 163.05(8) yes
C(2) Fe(1) C(25) 128.03(7) yes
C(2) Fe(1) C(26) 110.91(7) yes
C(2) Fe(1) C(27) 122.06(8) yes
C(23) Fe(1) C(24) 39.73(9) yes
C(23) Fe(1) C(25) 64.28(7) yes
C(23) Fe(1) C(26) 63.82(7) yes
C(23) Fe(1) C(27) 38.17(8) yes
C(24) Fe(1) C(25) 37.71(7) yes
C(24) Fe(1) C(26) 63.41(7) yes
C(24) Fe(1) C(27) 64.28(9) yes
C(25) Fe(1) C(26) 37.34(8) yes
C(25) Fe(1) C(27) 62.92(8) yes
C(26) Fe(1) C(27) 37.55(7) yes
C(2) N(1) C(3) 112.2(2) yes
C(2) N(1) C(5) 126.64(18) yes
C(3) N(1) C(5) 120.99(19) yes
C(2) N(2) C(4) 111.4(2) yes
C(2) N(2) C(14) 124.51(17) yes
C(4) N(2) C(14) 123.21(19) yes
Fe(1) C(2) N(1) 129.94(16) yes
Fe(1) C(2) N(2) 126.73(16) yes
N(1) C(2) N(2) 102.33(17) yes
N(1) C(3) C(4) 106.6(2) yes
N(2) C(4) C(3) 107.4(2) yes
N(1) C(5) C(6) 117.71(17) yes
N(1) C(5) C(10) 120.34(19) yes
C(6) C(5) C(10) 121.8(2) yes
C(5) C(6) C(7) 118.05(18) yes
C(5) C(6) C(11) 121.8(2) yes
C(7) C(6) C(11) 120.2(2) yes
C(6) C(7) C(8) 121.8(2) yes
C(7) C(8) C(9) 118.2(2) yes
C(7) C(8) C(12) 121.3(2) yes
C(9) C(8) C(12) 120.5(2) yes
C(8) C(9) C(10) 122.46(19) yes
C(5) C(10) C(9) 117.6(2) yes
C(5) C(10) C(13) 121.7(2) yes
C(9) C(10) C(13) 120.69(17) yes
N(2) C(14) C(15) 121.02(18) yes
N(2) C(14) C(19) 117.6(2) yes
C(15) C(14) C(19) 121.2(2) yes
C(14) C(15) C(16) 117.3(2) yes
C(14) C(15) C(20) 122.0(2) yes
C(16) C(15) C(20) 120.7(2) yes
C(15) C(16) C(17) 122.1(2) yes
C(16) C(17) C(18) 118.9(2) yes
C(16) C(17) C(21) 122.7(2) yes
C(18) C(17) C(21) 118.4(2) yes
C(17) C(18) C(19) 121.6(2) yes
C(14) C(19) C(18) 118.6(2) yes
C(14) C(19) C(22) 121.0(2) yes
C(18) C(19) C(22) 120.36(19) yes
Fe(1) C(23) C(24) 70.62(12) yes
Fe(1) C(23) C(27) 74.14(12) yes
Fe(1) C(23) C(28) 122.54(16) yes
C(24) C(23) C(27) 107.54(17) yes
C(24) C(23) C(28) 125.4(2) yes
C(27) C(23) C(28) 127.0(2) yes
Fe(1) C(24) C(23) 69.65(12) yes
Fe(1) C(24) C(25) 74.82(12) yes
Fe(1) C(24) C(29) 125.67(17) yes
C(23) C(24) C(25) 108.2(2) yes
C(23) C(24) C(29) 125.42(19) yes
C(25) C(24) C(29) 126.1(2) yes
Fe(1) C(25) C(24) 67.47(11) yes
Fe(1) C(25) C(26) 71.31(11) yes
Fe(1) C(25) C(30) 126.64(17) yes
C(24) C(25) C(26) 107.76(19) yes
C(24) C(25) C(30) 125.4(2) yes
C(26) C(25) C(30) 126.80(18) yes
Fe(1) C(26) C(25) 71.35(11) yes
Fe(1) C(26) C(27) 70.32(11) yes
Fe(1) C(26) C(31) 129.33(15) yes
C(25) C(26) C(27) 108.37(17) yes
C(25) C(26) C(31) 126.9(2) yes
C(27) C(26) C(31) 124.4(2) yes
Fe(1) C(27) C(23) 67.69(13) yes
Fe(1) C(27) C(26) 72.14(13) yes
Fe(1) C(27) C(32) 130.34(15) yes
C(23) C(27) C(26) 108.0(2) yes
C(23) C(27) C(32) 126.88(18) yes
C(26) C(27) C(32) 124.84(18) yes
Fe(1) C(1) H(1) 109.3 no
Fe(1) C(1) H(2) 109.7 no
Fe(1) C(1) H(3) 109.3 no
H(1) C(1) H(2) 109.5 no
H(1) C(1) H(3) 109.5 no
H(2) C(1) H(3) 109.5 no
N(1) C(3) H(4) 126.7 no
C(4) C(3) H(4) 126.6 no
N(2) C(4) H(5) 126.2 no
C(3) C(4) H(5) 126.4 no
C(6) C(7) H(6) 119.2 no
C(8) C(7) H(6) 119.0 no
C(8) C(9) H(7) 118.7 no
C(10) C(9) H(7) 118.8 no
C(6) C(11) H(8) 109.7 no
C(6) C(11) H(9) 109.6 no
C(6) C(11) H(10) 109.2 no
H(8) C(11) H(9) 109.5 no
H(8) C(11) H(10) 109.5 no
H(9) C(11) H(10) 109.5 no
C(8) C(12) H(11) 109.1 no
C(8) C(12) H(12) 109.5 no
C(8) C(12) H(13) 109.8 no
H(11) C(12) H(12) 109.5 no
H(11) C(12) H(13) 109.5 no
H(12) C(12) H(13) 109.5 no
C(10) C(13) H(14) 109.5 no
C(10) C(13) H(15) 109.7 no
C(10) C(13) H(16) 109.2 no
H(14) C(13) H(15) 109.5 no
H(14) C(13) H(16) 109.5 no
H(15) C(13) H(16) 109.5 no
C(15) C(16) H(17) 118.8 no
C(17) C(16) H(17) 119.0 no
C(17) C(18) H(18) 119.3 no
C(19) C(18) H(18) 119.1 no
C(15) C(20) H(19) 109.6 no
C(15) C(20) H(20) 109.5 no
C(15) C(20) H(21) 109.3 no
H(19) C(20) H(20) 109.5 no
H(19) C(20) H(21) 109.5 no
H(20) C(20) H(21) 109.5 no
C(17) C(21) H(22) 109.1 no
C(17) C(21) H(23) 109.5 no
C(17) C(21) H(24) 109.8 no
H(22) C(21) H(23) 109.5 no
H(22) C(21) H(24) 109.5 no
H(23) C(21) H(24) 109.5 no
C(19) C(22) H(25) 109.2 no
C(19) C(22) H(26) 109.4 no
C(19) C(22) H(27) 109.9 no
H(25) C(22) H(26) 109.5 no
H(25) C(22) H(27) 109.5 no
H(26) C(22) H(27) 109.5 no
C(23) C(28) H(28) 109.3 no
C(23) C(28) H(29) 109.8 no
C(23) C(28) H(30) 109.3 no
H(28) C(28) H(29) 109.5 no
H(28) C(28) H(30) 109.5 no
H(29) C(28) H(30) 109.5 no
C(24) C(29) H(31) 109.5 no
C(24) C(29) H(32) 109.2 no
C(24) C(29) H(33) 109.7 no
H(31) C(29) H(32) 109.5 no
H(31) C(29) H(33) 109.5 no
H(32) C(29) H(33) 109.5 no
C(25) C(30) H(34) 109.5 no
C(25) C(30) H(35) 109.6 no
C(25) C(30) H(36) 109.3 no
H(34) C(30) H(35) 109.5 no
H(34) C(30) H(36) 109.5 no
H(35) C(30) H(36) 109.5 no
C(26) C(31) H(37) 109.4 no
C(26) C(31) H(38) 109.4 no
C(26) C(31) H(39) 109.6 no
H(37) C(31) H(38) 109.5 no
H(37) C(31) H(39) 109.5 no
H(38) C(31) H(39) 109.5 no
C(27) C(32) H(40) 109.3 no
C(27) C(32) H(41) 109.5 no
C(27) C(32) H(42) 109.6 no
H(40) C(32) H(41) 109.5 no
H(40) C(32) H(42) 109.5 no
H(41) C(32) H(42) 109.5 no

loop_
_geom_bond_atom_site_label_1
_geom_bond_atom_site_label_2
_geom_bond_distance
_geom_bond_publ_flag
Fe(1) C(1) 2.009(2) yes
Fe(1) C(2) 1.931(2) yes
Fe(1) C(23) 2.119(2) yes
Fe(1) C(24) 2.132(2) yes
Fe(1) C(25) 2.227(2) yes
Fe(1) C(26) 2.227(2) yes
Fe(1) C(27) 2.203(2) yes
N(1) C(2) 1.371(2) yes
N(1) C(3) 1.389(2) yes
N(1) C(5) 1.445(3) yes
N(2) C(2) 1.384(3) yes
N(2) C(4) 1.386(2) yes
N(2) C(14) 1.434(3) yes
C(3) C(4) 1.334(3) yes
C(5) C(6) 1.402(3) yes
C(5) C(10) 1.388(2) yes
C(6) C(7) 1.387(3) yes
C(6) C(11) 1.508(3) yes
C(7) C(8) 1.391(3) yes
C(8) C(9) 1.379(3) yes
C(8) C(12) 1.509(4) yes
C(9) C(10) 1.395(3) yes
C(10) C(13) 1.500(3) yes
C(14) C(15) 1.395(3) yes
C(14) C(19) 1.402(2) yes
C(15) C(16) 1.408(4) yes
C(15) C(20) 1.506(3) yes
C(16) C(17) 1.382(3) yes
C(17) C(18) 1.370(4) yes
C(17) C(21) 1.511(4) yes
C(18) C(19) 1.393(3) yes
C(19) C(22) 1.500(3) yes
C(23) C(24) 1.444(3) yes
C(23) C(27) 1.415(2) yes
C(23) C(28) 1.502(2) yes
C(24) C(25) 1.412(2) yes
C(24) C(29) 1.508(3) yes
C(25) C(26) 1.426(3) yes
C(25) C(30) 1.503(3) yes
C(26) C(27) 1.426(2) yes
C(26) C(31) 1.503(2) yes
C(27) C(32) 1.501(3) yes
C(1) H(1) 0.970 no
C(1) H(2) 0.970 no
C(1) H(3) 0.970 no
C(3) H(4) 0.970 no
C(4) H(5) 0.970 no
C(7) H(6) 0.970 no
C(9) H(7) 0.970 no
C(11) H(8) 0.970 no
C(11) H(9) 0.970 no
C(11) H(10) 0.970 no
C(12) H(11) 0.970 no
C(12) H(12) 0.970 no
C(12) H(13) 0.970 no
C(13) H(14) 0.970 no
C(13) H(15) 0.970 no
C(13) H(16) 0.970 no
C(16) H(17) 0.970 no
C(18) H(18) 0.970 no
C(20) H(19) 0.970 no
C(20) H(20) 0.970 no
C(20) H(21) 0.970 no
C(21) H(22) 0.970 no
C(21) H(23) 0.970 no
C(21) H(24) 0.970 no
C(22) H(25) 0.970 no
C(22) H(26) 0.970 no
C(22) H(27) 0.970 no
C(28) H(28) 0.970 no
C(28) H(29) 0.970 no
C(28) H(30) 0.970 no
C(29) H(31) 0.970 no
C(29) H(32) 0.970 no
C(29) H(33) 0.970 no
C(30) H(34) 0.970 no
C(30) H(35) 0.970 no
C(30) H(36) 0.970 no
C(31) H(37) 0.970 no
C(31) H(38) 0.970 no
C(31) H(39) 0.970 no
C(32) H(40) 0.970 no
C(32) H(41) 0.970 no
C(32) H(42) 0.970 no

loop_
_geom_contact_atom_site_label_1
_geom_contact_atom_site_label_2
_geom_contact_distance
_geom_contact_site_symmetry_2
C(3) C(9) 3.533(2) 3_655
C(4) C(15) 3.563(3) 3_755
C(9) C(3) 3.533(2) 3_655
C(11) C(28) 3.525(3) 4_555
C(15) C(4) 3.563(3) 3_755
C(28) C(11) 3.525(3) 4_454
C(28) C(28) 3.497(3) 3_665
N(2) H(5) 3.263 3_755
C(1) H(27) 2.929 4_454
C(3) H(7) 2.940 3_655
C(3) H(14) 3.321 3_655
C(4) H(5) 3.052 3_755
C(4) H(19) 3.522 3_755
C(5) H(14) 3.461 3_655
C(5) H(16) 3.506 3_655
C(6) H(24) 3.327 4_455
C(6) H(37) 3.077 2_645
C(7) H(16) 3.493 3_655
C(7) H(17) 3.485 4_455
C(7) H(22) 3.410 4_455
C(7) H(24) 3.099 4_455
C(7) H(34) 3.475 2_645
C(7) H(35) 3.510 2_645
C(7) H(37) 3.248 2_645
C(8) H(16) 3.220 3_655
C(8) H(17) 3.590 4_455
C(9) H(4) 3.103 3_655
C(9) H(16) 3.077 3_655
C(9) H(23) 3.129 1_455
C(10) H(4) 3.588 3_655
C(10) H(16) 3.225 3_655
C(10) H(23) 3.567 1_455
C(11) H(22) 3.558 4_455
C(11) H(24) 3.145 4_455
C(11) H(28) 3.382 4_555
C(11) H(29) 3.154 4_555
C(11) H(30) 3.464 4_555
C(11) H(37) 2.974 2_645
C(11) H(40) 3.434 2_645
C(12) H(3) 3.433 4_455
C(12) H(32) 3.490 4_455
C(13) H(4) 3.347 3_655
C(13) H(23) 3.309 1_455
C(13) H(37) 3.203 4_454
C(13) H(39) 3.382 4_454
C(14) H(5) 2.698 3_755
C(15) H(5) 2.834 3_755
C(15) H(11) 3.438 4_554
C(16) H(4) 3.275 3_755
C(16) H(5) 3.234 3_755
C(16) H(11) 3.096 4_554
C(16) H(40) 3.592 4_554
C(17) H(4) 3.255 3_755
C(17) H(5) 3.485 3_755
C(17) H(6) 3.541 4_554
C(17) H(7) 3.405 1_655
C(18) H(5) 3.322 3_755
C(18) H(7) 3.405 1_655
C(18) H(13) 3.257 1_655
C(18) H(31) 3.527 3_765
C(19) H(5) 2.934 3_755
C(20) H(5) 3.515 3_755
C(20) H(33) 3.448 2_644
C(21) H(4) 3.591 3_755
C(21) H(6) 3.021 4_554
C(21) H(7) 3.238 1_655
C(21) H(8) 3.199 4_554
C(21) H(14) 3.419 1_655
C(21) H(30) 3.136 1_655
C(21) H(31) 3.374 3_765
C(21) H(42) 3.559 1_655
C(22) H(1) 3.052 4_555
C(22) H(13) 3.493 1_655
C(23) H(28) 2.944 3_665
C(23) H(30) 3.555 3_665
C(24) H(22) 3.313 3_765
C(25) H(6) 3.288 2_655
C(25) H(8) 3.475 2_655
C(25) H(22) 3.447 3_765
C(26) H(6) 3.577 2_655
C(26) H(8) 3.133 2_655
C(27) H(8) 3.296 2_655
C(27) H(28) 2.991 3_665
C(28) H(8) 3.068 4_454
C(28) H(10) 3.262 4_454
C(28) H(28) 2.903 3_665
C(28) H(30) 3.520 3_665
C(28) H(40) 3.376 3_665
C(29) H(12) 3.498 4_554
C(29) H(20) 3.541 2_654
C(29) H(22) 3.330 3_765
C(30) H(6) 3.040 2_655
C(30) H(12) 3.512 2_655
C(30) H(32) 3.173 3_765
C(30) H(34) 3.465 3_765
C(30) H(36) 3.555 3_765
C(31) H(8) 3.448 2_655
C(31) H(9) 3.477 2_655
C(31) H(14) 3.113 4_555
C(31) H(24) 3.438 4_455
C(32) H(17) 3.118 4_455
C(32) H(28) 2.917 3_665
H(1) C(22) 3.052 4_454
H(1) H(25) 2.975 4_454
H(1) H(26) 3.223 4_454
H(1) H(27) 2.490 4_454
H(1) H(39) 3.563 4_454
H(2) H(27) 2.936 4_454
H(2) H(39) 3.354 4_454
H(3) C(12) 3.433 4_554
H(3) H(11) 2.751 4_554
H(3) H(13) 3.377 4_554
H(3) H(27) 2.879 4_454
H(4) C(9) 3.103 3_655
H(4) C(10) 3.588 3_655
H(4) C(13) 3.347 3_655
H(4) C(16) 3.275 3_755
H(4) C(17) 3.255 3_755
H(4) C(21) 3.591 3_755
H(4) H(7) 2.400 3_655
H(4) H(14) 2.519 3_655
H(4) H(17) 3.412 3_755
H(4) H(23) 3.302 3_755
H(4) H(24) 3.597 3_755
H(4) H(37) 3.286 2_645
H(5) N(2) 3.263 3_755
H(5) C(4) 3.052 3_755
H(5) C(14) 2.698 3_755
H(5) C(15) 2.834 3_755
H(5) C(16) 3.234 3_755
H(5) C(17) 3.485 3_755
H(5) C(18) 3.322 3_755
H(5) C(19) 2.934 3_755
H(5) C(20) 3.515 3_755
H(5) H(5) 2.435 3_755
H(5) H(19) 3.145 3_755
H(5) H(25) 3.348 3_755
H(6) C(17) 3.541 4_455
H(6) C(21) 3.021 4_455
H(6) C(25) 3.288 2_645
H(6) C(26) 3.577 2_645
H(6) C(30) 3.040 2_645
H(6) H(17) 3.364 4_455
H(6) H(22) 2.619 4_455
H(6) H(24) 2.706 4_455
H(6) H(34) 2.601 2_645
H(6) H(35) 2.906 2_645
H(6) H(37) 3.202 2_645
H(7) C(3) 2.940 3_655
H(7) C(17) 3.405 1_455
H(7) C(18) 3.405 1_455
H(7) C(21) 3.238 1_455
H(7) H(4) 2.400 3_655
H(7) H(16) 3.445 3_655
H(7) H(18) 3.209 1_455
H(7) H(23) 2.429 1_455
H(8) C(21) 3.199 4_455
H(8) C(25) 3.475 2_645
H(8) C(26) 3.133 2_645
H(8) C(27) 3.296 2_645
H(8) C(28) 3.068 4_555
H(8) C(31) 3.448 2_645
H(8) H(22) 2.792 4_455
H(8) H(24) 2.766 4_455
H(8) H(28) 2.854 4_555
H(8) H(29) 2.964 4_555
H(8) H(30) 2.864 4_555
H(8) H(37) 2.837 2_645
H(8) H(40) 3.155 2_645
H(9) C(31) 3.477 2_645
H(9) H(28) 3.391 4_555
H(9) H(29) 3.311 4_555
H(9) H(37) 2.636 2_645
H(9) H(40) 2.846 2_645
H(10) C(28) 3.262 4_555
H(10) H(24) 2.966 4_455
H(10) H(28) 3.371 4_555
H(10) H(29) 2.691 4_555
H(10) H(30) 3.223 4_555
H(11) C(15) 3.438 4_455
H(11) C(16) 3.096 4_455
H(11) H(3) 2.751 4_455
H(11) H(17) 2.928 4_455
H(11) H(20) 3.225 4_455
H(11) H(32) 3.190 4_455
H(11) H(33) 3.574 4_455
H(11) H(34) 3.363 2_645
H(12) C(29) 3.498 4_455
H(12) C(30) 3.512 2_645
H(12) H(19) 3.460 3_655
H(12) H(21) 3.045 3_655
H(12) H(32) 2.927 4_455
H(12) H(33) 3.217 4_455
H(12) H(34) 3.179 2_645
H(12) H(35) 2.949 2_645
H(13) C(18) 3.257 1_455
H(13) C(22) 3.493 1_455
H(13) H(3) 3.377 4_455
H(13) H(18) 2.846 1_455
H(13) H(25) 3.486 1_455
H(13) H(27) 2.961 1_455
H(14) C(3) 3.321 3_655
H(14) C(5) 3.461 3_655
H(14) C(21) 3.419 1_455
H(14) C(31) 3.113 4_454
H(14) H(4) 2.519 3_655
H(14) H(23) 2.784 1_455
H(14) H(24) 3.234 1_455
H(14) H(37) 2.525 4_454
H(14) H(38) 3.256 4_454
H(14) H(39) 3.085 4_454
H(15) H(23) 3.226 1_455
H(15) H(37) 3.424 4_454
H(15) H(39) 3.218 4_454
H(16) C(5) 3.506 3_655
H(16) C(7) 3.493 3_655
H(16) C(8) 3.220 3_655
H(16) C(9) 3.077 3_655
H(16) C(10) 3.225 3_655
H(16) H(7) 3.445 3_655
H(16) H(37) 3.210 4_454
H(16) H(39) 3.277 4_454
H(17) C(7) 3.485 4_554
H(17) C(8) 3.590 4_554
H(17) C(32) 3.118 4_554
H(17) H(4) 3.412 3_755
H(17) H(6) 3.364 4_554
H(17) H(11) 2.928 4_554
H(17) H(40) 2.703 4_554
H(17) H(41) 2.687 4_554
H(17) H(42) 3.599 4_554
H(18) H(7) 3.209 1_655
H(18) H(13) 2.846 1_655
H(18) H(20) 3.498 4_555
H(18) H(31) 2.841 3_765
H(19) C(4) 3.522 3_755
H(19) H(5) 3.145 3_755
H(19) H(12) 3.460 3_655
H(19) H(25) 2.775 3_755
H(19) H(33) 2.969 2_644
H(20) C(29) 3.541 2_644
H(20) H(11) 3.225 4_554
H(20) H(18) 3.498 4_454
H(20) H(31) 3.077 2_644
H(20) H(33) 3.183 2_644
H(20) H(40) 3.247 4_554
H(21) H(12) 3.045 3_655
H(22) C(7) 3.410 4_554
H(22) C(11) 3.558 4_554
H(22) C(24) 3.313 3_765
H(22) C(25) 3.447 3_765
H(22) C(29) 3.330 3_765
H(22) H(6) 2.619 4_554
H(22) H(8) 2.792 4_554
H(22) H(30) 2.961 1_655
H(22) H(31) 2.644 3_765
H(22) H(34) 3.013 3_765
H(22) H(42) 3.540 1_655
H(23) C(9) 3.129 1_655
H(23) C(10) 3.567 1_655
H(23) C(13) 3.309 1_655
H(23) H(4) 3.302 3_755
H(23) H(7) 2.429 1_655
H(23) H(14) 2.784 1_655
H(23) H(15) 3.226 1_655
H(23) H(30) 2.732 1_655
H(23) H(31) 3.401 3_765
H(23) H(42) 2.750 1_655
H(24) C(6) 3.327 4_554
H(24) C(7) 3.099 4_554
H(24) C(11) 3.145 4_554
H(24) C(31) 3.438 4_554
H(24) H(4) 3.597 3_755
H(24) H(6) 2.706 4_554
H(24) H(8) 2.766 4_554
H(24) H(10) 2.966 4_554
H(24) H(14) 3.234 1_655
H(24) H(30) 3.201 1_655
H(24) H(37) 3.356 4_554
H(24) H(38) 2.688 4_554
H(24) H(41) 3.332 4_554
H(25) H(1) 2.975 4_555
H(25) H(5) 3.348 3_755
H(25) H(13) 3.486 1_655
H(25) H(19) 2.775 3_755
H(25) H(29) 3.510 4_555
H(25) H(33) 3.571 4_555
H(26) H(1) 3.223 4_555
H(27) C(1) 2.929 4_555
H(27) H(1) 2.490 4_555
H(27) H(2) 2.936 4_555
H(27) H(3) 2.879 4_555
H(27) H(13) 2.961 1_655
H(28) C(11) 3.382 4_454
H(28) C(23) 2.944 3_665
H(28) C(27) 2.991 3_665
H(28) C(28) 2.903 3_665
H(28) C(32) 2.917 3_665
H(28) H(8) 2.854 4_454
H(28) H(9) 3.391 4_454
H(28) H(10) 3.371 4_454
H(28) H(28) 2.551 3_665
H(28) H(30) 2.822 3_665
H(28) H(40) 2.481 3_665
H(28) H(42) 2.910 3_665
H(29) C(11) 3.154 4_454
H(29) H(8) 2.964 4_454
H(29) H(9) 3.311 4_454
H(29) H(10) 2.691 4_454
H(29) H(25) 3.510 4_454
H(29) H(40) 3.521 3_665
H(30) C(11) 3.464 4_454
H(30) C(21) 3.136 1_455
H(30) C(23) 3.555 3_665
H(30) C(28) 3.520 3_665
H(30) H(8) 2.864 4_454
H(30) H(10) 3.223 4_454
H(30) H(22) 2.961 1_455
H(30) H(23) 2.732 1_455
H(30) H(24) 3.201 1_455
H(30) H(28) 2.822 3_665
H(31) C(18) 3.527 3_765
H(31) C(21) 3.374 3_765
H(31) H(18) 2.841 3_765
H(31) H(20) 3.077 2_654
H(31) H(22) 2.644 3_765
H(31) H(23) 3.401 3_765
H(31) H(42) 3.492 3_665
H(32) C(12) 3.490 4_554
H(32) C(30) 3.173 3_765
H(32) H(11) 3.190 4_554
H(32) H(12) 2.927 4_554
H(32) H(34) 2.768 3_765
H(32) H(35) 3.218 3_765
H(32) H(36) 3.015 3_765
H(33) C(20) 3.448 2_654
H(33) H(11) 3.574 4_554
H(33) H(12) 3.217 4_554
H(33) H(19) 2.969 2_654
H(33) H(20) 3.183 2_654
H(33) H(25) 3.571 4_454
H(34) C(7) 3.475 2_655
H(34) C(30) 3.465 3_765
H(34) H(6) 2.601 2_655
H(34) H(11) 3.363 2_655
H(34) H(12) 3.179 2_655
H(34) H(22) 3.013 3_765
H(34) H(32) 2.768 3_765
H(34) H(34) 3.174 3_765
H(34) H(36) 2.862 3_765
H(35) C(7) 3.510 2_655
H(35) H(6) 2.906 2_655
H(35) H(12) 2.949 2_655
H(35) H(32) 3.218 3_765
H(36) C(30) 3.555 3_765
H(36) H(32) 3.015 3_765
H(36) H(34) 2.862 3_765
H(36) H(36) 3.366 3_765
H(37) C(6) 3.077 2_655
H(37) C(7) 3.248 2_655
H(37) C(11) 2.974 2_655
H(37) C(13) 3.203 4_555
H(37) H(4) 3.286 2_655
H(37) H(6) 3.202 2_655
H(37) H(8) 2.837 2_655
H(37) H(9) 2.636 2_655
H(37) H(14) 2.525 4_555
H(37) H(15) 3.424 4_555
H(37) H(16) 3.210 4_555
H(37) H(24) 3.356 4_455
H(38) H(14) 3.256 4_555
H(38) H(24) 2.688 4_455
H(39) C(13) 3.382 4_555
H(39) H(1) 3.563 4_555
H(39) H(2) 3.354 4_555
H(39) H(14) 3.085 4_555
H(39) H(15) 3.218 4_555
H(39) H(16) 3.277 4_555
H(40) C(11) 3.434 2_655
H(40) C(16) 3.592 4_455
H(40) C(28) 3.376 3_665
H(40) H(8) 3.155 2_655
H(40) H(9) 2.846 2_655
H(40) H(17) 2.703 4_455
H(40) H(20) 3.247 4_455
H(40) H(28) 2.481 3_665
H(40) H(29) 3.521 3_665
H(41) H(17) 2.687 4_455
H(41) H(24) 3.332 4_455
H(42) C(21) 3.559 1_455
H(42) H(17) 3.599 4_455
H(42) H(22) 3.540 1_455
H(42) H(23) 2.750 1_455
H(42) H(28) 2.910 3_665
H(42) H(31) 3.492 3_665

loop_
_geom_torsion_atom_site_label_1
_geom_torsion_atom_site_label_2
_geom_torsion_atom_site_label_3
_geom_torsion_atom_site_label_4
_geom_torsion
C(1) Fe(1) C(2) N(1) -107.08(19)
C(1) Fe(1) C(2) N(2) 59.42(17)
C(1) Fe(1) C(23) C(24) -86.59(13)
C(1) Fe(1) C(23) C(27) 157.82(13)
C(1) Fe(1) C(23) C(28) 33.7(2)
C(1) Fe(1) C(24) C(23) 98.30(13)
C(1) Fe(1) C(24) C(25) -145.19(16)
C(1) Fe(1) C(24) C(29) -21.3(2)
C(1) Fe(1) C(25) C(24) 43.59(19)
C(1) Fe(1) C(25) C(26) 162.86(13)
C(1) Fe(1) C(25) C(30) -74.7(2)
C(1) Fe(1) C(26) C(25) -40.5(3)
C(1) Fe(1) C(26) C(27) 77.8(2)
C(1) Fe(1) C(26) C(31) -163.4(2)
C(1) Fe(1) C(27) C(23) -30.88(18)
C(1) Fe(1) C(27) C(26) -149.78(14)
C(1) Fe(1) C(27) C(32) 89.3(2)
C(2) Fe(1) C(23) C(24) 162.88(16)
C(2) Fe(1) C(23) C(27) 47.3(2)
C(2) Fe(1) C(23) C(28) -76.8(2)
C(23) Fe(1) C(2) N(1) 5.2(3)
C(23) Fe(1) C(2) N(2) 171.71(15)
C(2) Fe(1) C(24) C(23) -154.4(2)
C(2) Fe(1) C(24) C(25) -37.9(3)
C(2) Fe(1) C(24) C(29) 86.0(3)
C(24) Fe(1) C(2) N(1) 145.0(2)
C(24) Fe(1) C(2) N(2) -48.5(3)
C(2) Fe(1) C(25) C(24) 166.87(15)
C(2) Fe(1) C(25) C(26) -73.86(16)
C(2) Fe(1) C(25) C(30) 48.6(2)
C(25) Fe(1) C(2) N(1) 116.54(18)
C(25) Fe(1) C(2) N(2) -76.95(19)
C(2) Fe(1) C(26) C(25) 125.90(12)
C(2) Fe(1) C(26) C(27) -115.81(13)
C(2) Fe(1) C(26) C(31) 3.0(2)
C(26) Fe(1) C(2) N(1) 77.95(18)
C(26) Fe(1) C(2) N(2) -115.55(16)
C(2) Fe(1) C(27) C(23) -158.21(11)
C(2) Fe(1) C(27) C(26) 82.89(14)
C(2) Fe(1) C(27) C(32) -38.0(2)
C(27) Fe(1) C(2) N(1) 37.6(2)
C(27) Fe(1) C(2) N(2) -155.89(14)
C(23) Fe(1) C(24) C(25) 116.51(19)
C(23) Fe(1) C(24) C(29) -119.7(2)
C(24) Fe(1) C(23) C(27) -115.59(16)
C(24) Fe(1) C(23) C(28) 120.3(2)
C(23) Fe(1) C(25) C(24) -39.41(15)
C(23) Fe(1) C(25) C(26) 79.86(13)
C(23) Fe(1) C(25) C(30) -157.7(2)
C(25) Fe(1) C(23) C(24) 37.41(12)
C(25) Fe(1) C(23) C(27) -78.19(12)
C(25) Fe(1) C(23) C(28) 157.7(2)
C(23) Fe(1) C(26) C(25) -81.21(13)
C(23) Fe(1) C(26) C(27) 37.08(12)
C(23) Fe(1) C(26) C(31) 155.9(2)
C(26) Fe(1) C(23) C(24) 79.12(12)
C(26) Fe(1) C(23) C(27) -36.48(12)
C(26) Fe(1) C(23) C(28) -160.6(2)
C(23) Fe(1) C(27) C(26) -118.91(17)
C(23) Fe(1) C(27) C(32) 120.2(2)
C(27) Fe(1) C(23) C(24) 115.59(16)
C(27) Fe(1) C(23) C(28) -124.1(2)
C(24) Fe(1) C(25) C(26) 119.3(2)
C(24) Fe(1) C(25) C(30) -118.3(2)
C(25) Fe(1) C(24) C(23) -116.51(19)
C(25) Fe(1) C(24) C(29) 123.8(2)
C(24) Fe(1) C(26) C(25) -36.63(12)
C(24) Fe(1) C(26) C(27) 81.66(13)
C(24) Fe(1) C(26) C(31) -159.5(2)
C(26) Fe(1) C(24) C(23) -80.23(13)
C(26) Fe(1) C(24) C(25) 36.28(14)
C(26) Fe(1) C(24) C(29) 160.1(2)
C(24) Fe(1) C(27) C(23) 39.78(12)
C(24) Fe(1) C(27) C(26) -79.13(13)
C(24) Fe(1) C(27) C(32) 160.0(2)
C(27) Fe(1) C(24) C(23) -38.22(11)
C(27) Fe(1) C(24) C(25) 78.29(15)
C(27) Fe(1) C(24) C(29) -157.9(2)
C(25) Fe(1) C(26) C(27) 118.29(17)
C(25) Fe(1) C(26) C(31) -122.9(2)
C(26) Fe(1) C(25) C(24) -119.3(2)
C(26) Fe(1) C(25) C(30) 122.4(2)
C(25) Fe(1) C(27) C(23) 82.05(13)
C(25) Fe(1) C(27) C(26) -36.86(11)
C(25) Fe(1) C(27) C(32) -157.8(2)
C(27) Fe(1) C(25) C(24) -82.21(15)
C(27) Fe(1) C(25) C(26) 37.06(11)
C(27) Fe(1) C(25) C(30) 159.5(2)
C(26) Fe(1) C(27) C(23) 118.91(17)
C(26) Fe(1) C(27) C(32) -120.9(2)
C(27) Fe(1) C(26) C(25) -118.29(17)
C(27) Fe(1) C(26) C(31) 118.8(2)
C(2) N(1) C(3) C(4) -0.1(2)
C(3) N(1) C(2) Fe(1) 168.88(15)
C(3) N(1) C(2) N(2) -0.08(16)
C(2) N(1) C(5) C(6) -106.9(2)
C(2) N(1) C(5) C(10) 77.6(2)
C(5) N(1) C(2) Fe(1) -16.1(2)
C(5) N(1) C(2) N(2) 174.99(16)
C(3) N(1) C(5) C(6) 67.8(2)
C(3) N(1) C(5) C(10) -107.8(2)
C(5) N(1) C(3) C(4) -175.51(17)
C(2) N(2) C(4) C(3) -0.4(2)
C(4) N(2) C(2) Fe(1) -169.18(14)
C(4) N(2) C(2) N(1) 0.3(2)
C(2) N(2) C(14) C(15) -113.3(2)
C(2) N(2) C(14) C(19) 71.9(2)
C(14) N(2) C(2) Fe(1) 21.1(2)
C(14) N(2) C(2) N(1) -169.47(16)
C(4) N(2) C(14) C(15) 78.1(2)
C(4) N(2) C(14) C(19) -96.7(2)
C(14) N(2) C(4) C(3) 169.53(18)
N(1) C(3) C(4) N(2) 0.3(2)
N(1) C(5) C(6) C(7) -175.55(19)
N(1) C(5) C(6) C(11) 4.8(3)
N(1) C(5) C(10) C(9) 176.66(18)
N(1) C(5) C(10) C(13) -3.7(3)
C(6) C(5) C(10) C(9) 1.3(3)
C(6) C(5) C(10) C(13) -179.0(2)
C(10) C(5) C(6) C(7) -0.1(2)
C(10) C(5) C(6) C(11) -179.8(2)
C(5) C(6) C(7) C(8) -0.6(3)
C(11) C(6) C(7) C(8) 179.1(2)
C(6) C(7) C(8) C(9) -0.0(3)
C(6) C(7) C(8) C(12) -180.0(2)
C(7) C(8) C(9) C(10) 1.3(3)
C(12) C(8) C(9) C(10) -178.7(2)
C(8) C(9) C(10) C(5) -2.0(3)
C(8) C(9) C(10) C(13) 178.4(2)
N(2) C(14) C(15) C(16) -179.0(2)
N(2) C(14) C(15) C(20) -1.6(3)
N(2) C(14) C(19) C(18) 179.0(2)
N(2) C(14) C(19) C(22) 1.1(3)
C(15) C(14) C(19) C(18) 4.2(3)
C(15) C(14) C(19) C(22) -173.7(2)
C(19) C(14) C(15) C(16) -4.4(3)
C(19) C(14) C(15) C(20) 173.0(2)
C(14) C(15) C(16) C(17) 1.6(3)
C(20) C(15) C(16) C(17) -175.9(2)
C(15) C(16) C(17) C(18) 1.4(4)
C(15) C(16) C(17) C(21) -179.4(2)
C(16) C(17) C(18) C(19) -1.6(3)
C(21) C(17) C(18) C(19) 179.2(2)
C(17) C(18) C(19) C(14) -1.1(3)
C(17) C(18) C(19) C(22) 176.8(2)
Fe(1) C(23) C(24) C(25) -65.41(15)
Fe(1) C(23) C(24) C(29) 120.0(2)
Fe(1) C(23) C(27) C(26) 61.18(15)
Fe(1) C(23) C(27) C(32) -124.5(2)
C(24) C(23) C(27) Fe(1) -63.16(15)
C(24) C(23) C(27) C(26) -2.0(2)
C(24) C(23) C(27) C(32) 172.3(2)
C(27) C(23) C(24) Fe(1) 65.48(14)
C(27) C(23) C(24) C(25) 0.1(2)
C(27) C(23) C(24) C(29) -174.6(2)
C(28) C(23) C(24) Fe(1) -116.7(2)
C(28) C(23) C(24) C(25) 177.9(2)
C(28) C(23) C(24) C(29) 3.2(3)
C(28) C(23) C(27) Fe(1) 119.1(2)
C(28) C(23) C(27) C(26) -179.7(2)
C(28) C(23) C(27) C(32) -5.4(3)
Fe(1) C(24) C(25) C(26) -60.19(15)
Fe(1) C(24) C(25) C(30) 119.9(2)
C(23) C(24) C(25) Fe(1) 62.05(15)
C(23) C(24) C(25) C(26) 1.9(2)
C(23) C(24) C(25) C(30) -178.1(2)
C(29) C(24) C(25) Fe(1) -123.4(2)
C(29) C(24) C(25) C(26) 176.4(2)
C(29) C(24) C(25) C(30) -3.5(3)
Fe(1) C(25) C(26) C(27) -60.88(14)
Fe(1) C(25) C(26) C(31) 125.7(2)
C(24) C(25) C(26) Fe(1) 57.79(15)
C(24) C(25) C(26) C(27) -3.1(2)
C(24) C(25) C(26) C(31) -176.5(2)
C(30) C(25) C(26) Fe(1) -122.3(2)
C(30) C(25) C(26) C(27) 176.9(2)
C(30) C(25) C(26) C(31) 3.4(3)
Fe(1) C(26) C(27) C(23) -58.39(14)
Fe(1) C(26) C(27) C(32) 127.2(2)
C(25) C(26) C(27) Fe(1) 61.53(15)
C(25) C(26) C(27) C(23) 3.1(2)
C(25) C(26) C(27) C(32) -171.3(2)
C(31) C(26) C(27) Fe(1) -124.8(2)
C(31) C(26) C(27) C(23) 176.8(2)
C(31) C(26) C(27) C(32) 2.4(3)
